data_7201186
loop_
_publ_author_name
'Nizhnik, Yakov P.'
'Lu, Jianjiang'
'Rosokha, Sergiy V.'
'Kochi, Jay K.'

_publ_section_title
;
 Trimorphism of a model carcinogen 4-nitroquinoline-N-oxide
;
_journal_issue 11
_journal_name_full CrystEngComm
_journal_page_first 2400
_journal_paper_doi 10.1039/b905845a
_journal_volume 11
_journal_year 2009
_chemical_formula_moiety 'C9 H6 N2 O3'
_chemical_formula_sum 'C9 H6 N2 O3'
_chemical_formula_weight 190.16
_chemical_name_systematic
;
?
;
_space_group_IT_number 14
_symmetry_cell_setting monoclinic
_symmetry_space_group_name_Hall '-P 2ybc'
_symmetry_space_group_name_H-M 'P 1 21/c 1'
_atom_sites_solution_hydrogens geom
_atom_sites_solution_primary direct
_atom_sites_solution_secondary difmap
_audit_creation_method SHELXL-97
_cell_angle_alpha 90.00
_cell_angle_beta 90.094(7)
_cell_angle_gamma 90.00
_cell_formula_units_Z 4
_cell_length_a 7.435(2)
_cell_length_b 6.1034(19)
_cell_length_c 17.069(6)
_cell_measurement_temperature 173(2)
_cell_volume 774.6(4)
_computing_cell_refinement 'SAINT (Bruker, 2003)'
_computing_data_collection 'SMART (Bruker, 2003)'
_computing_data_reduction 'SAINT & SADABS (Bruker, 2003)'
_computing_molecular_graphics 'XP (Bruker, 1999)'
_computing_publication_material 'SHELXL, XCIF (Bruker, 1999)'
_computing_structure_refinement SHELXTL
_computing_structure_solution 'SHELXTL (Bruker, 2003)'
_diffrn_ambient_temperature 173(2)
_diffrn_measured_fraction_theta_full 0.992
_diffrn_measured_fraction_theta_max 0.971
_diffrn_measurement_device 'Bruker SMART'
_diffrn_measurement_method 'omega-scan, full sphere'
_diffrn_radiation_monochromator graphite
_diffrn_radiation_source 'fine-focus sealed tube'
_diffrn_radiation_type MoK\a
_diffrn_radiation_wavelength 0.71073
_diffrn_reflns_av_R_equivalents 0.0462
_diffrn_reflns_av_sigmaI/netI 0.0510
_diffrn_reflns_limit_h_max 10
_diffrn_reflns_limit_h_min -9
_diffrn_reflns_limit_k_max 6
_diffrn_reflns_limit_k_min -8
_diffrn_reflns_limit_l_max 24
_diffrn_reflns_limit_l_min -23
_diffrn_reflns_number 6874
_diffrn_reflns_theta_full 29.80
_diffrn_reflns_theta_max 30.45
_diffrn_reflns_theta_min 2.39
_diffrn_standards_decay_% 0
_diffrn_standards_interval_count 0
_diffrn_standards_interval_time 0
_diffrn_standards_number 0
_exptl_absorpt_coefficient_mu 0.126
_exptl_absorpt_correction_T_max 0.9826
_exptl_absorpt_correction_T_min 0.9752
_exptl_absorpt_correction_type multi-scan
_exptl_absorpt_process_details '(SADABS; Bruker, 2003)'
_exptl_crystal_colour brown
_exptl_crystal_density_diffrn 1.631
_exptl_crystal_density_method 'not measured'
_exptl_crystal_description block
_exptl_crystal_F_000 392
_exptl_crystal_size_max 0.20
_exptl_crystal_size_mid 0.16
_exptl_crystal_size_min 0.14
_refine_diff_density_max 0.353
_refine_diff_density_min -0.380
_refine_diff_density_rms 0.082
_refine_ls_extinction_method none
_refine_ls_goodness_of_fit_ref 1.162
_refine_ls_hydrogen_treatment constr
_refine_ls_matrix_type full
_refine_ls_number_parameters 127
_refine_ls_number_reflns 2289
_refine_ls_number_restraints 0
_refine_ls_restrained_S_all 1.162
_refine_ls_R_factor_all 0.1045
_refine_ls_R_factor_gt 0.0861
_refine_ls_shift/su_max 0.000
_refine_ls_shift/su_mean 0.000
_refine_ls_structure_factor_coef Fsqd
_refine_ls_weighting_details 'calc w=1/[\s^2^(Fo^2^)+(0.0097P)^2^+2.8510P] where P=(Fo^2^+2Fc^2^)/3'
_refine_ls_weighting_scheme calc
_refine_ls_wR_factor_gt 0.1895
_refine_ls_wR_factor_ref 0.1963
_reflns_number_gt 1757
_reflns_number_total 2289
_reflns_threshold_expression >2sigma(I)
_cod_data_source_file b905845a.txt
_cod_data_source_block yak03
_cod_original_cell_volume 774.5(4)
_cod_original_sg_symbol_H-M 'P 21/c'
_cod_database_code 7201186

loop_
_symmetry_equiv_pos_as_xyz
'x, y, z'
'-x, y+1/2, -z+1/2'
'-x, -y, -z'
'x, -y-1/2, z-1/2'

loop_
_atom_site_label
_atom_site_type_symbol
_atom_site_fract_x
_atom_site_fract_y
_atom_site_fract_z
_atom_site_U_iso_or_equiv
_atom_site_adp_type
_atom_site_occupancy
_atom_site_symmetry_multiplicity
_atom_site_calc_flag
_atom_site_refinement_flags
_atom_site_disorder_assembly
_atom_site_disorder_group
O1 O 0.0530(4) -0.4367(4) 0.12135(15) 0.0316(6) Uani 1 1 d . . .
O2 O 0.3463(4) 0.4329(4) 0.24985(14) 0.0341(6) Uani 1 1 d . . .
O3 O 0.4788(4) 0.4488(5) 0.13767(16) 0.0378(7) Uani 1 1 d . . .
N1 N 0.1261(4) -0.2476(5) 0.13357(16) 0.0234(6) Uani 1 1 d . . .
N2 N 0.3762(4) 0.3599(5) 0.18357(17) 0.0275(6) Uani 1 1 d . . .
C1 C 0.1396(5) -0.1683(6) 0.20669(19) 0.0268(7) Uani 1 1 d . . .
H1 H 0.0929 -0.2510 0.2492 0.032 Uiso 1 1 calc R . .
C2 C 0.2206(5) 0.0320(6) 0.22118(19) 0.0263(7) Uani 1 1 d . . .
H2 H 0.2296 0.0842 0.2735 0.032 Uiso 1 1 calc R . .
C3 C 0.2874(4) 0.1548(5) 0.16149(19) 0.0237(6) Uani 1 1 d . . .
C4 C 0.2720(4) 0.0847(5) 0.08202(18) 0.0214(6) Uani 1 1 d . . .
C5 C 0.3242(5) 0.2033(5) 0.01423(19) 0.0256(7) Uani 1 1 d . . .
H5 H 0.3767 0.3444 0.0197 0.031 Uiso 1 1 calc R . .
C6 C 0.2998(5) 0.1164(6) -0.05891(19) 0.0280(7) Uani 1 1 d . . .
H6 H 0.3346 0.1991 -0.1035 0.034 Uiso 1 1 calc R . .
C7 C 0.2242(5) -0.0931(6) -0.06940(19) 0.0278(7) Uani 1 1 d . . .
H7 H 0.2117 -0.1519 -0.1206 0.033 Uiso 1 1 calc R . .
C8 C 0.1685(5) -0.2123(6) -0.00580(19) 0.0258(7) Uani 1 1 d . . .
H8 H 0.1157 -0.3529 -0.0125 0.031 Uiso 1 1 calc R . .
C9 C 0.1910(4) -0.1231(5) 0.06930(18) 0.0220(6) Uani 1 1 d . . .

loop_
_atom_site_aniso_label
_atom_site_aniso_U_11
_atom_site_aniso_U_22
_atom_site_aniso_U_33
_atom_site_aniso_U_23
_atom_site_aniso_U_13
_atom_site_aniso_U_12
O1 0.0372(15) 0.0232(12) 0.0344(13) 0.0009(10) 0.0001(11) -0.0089(10)
O2 0.0484(17) 0.0271(13) 0.0268(12) -0.0080(10) -0.0064(11) 0.0007(12)
O3 0.0390(16) 0.0359(15) 0.0385(14) -0.0037(12) 0.0050(12) -0.0144(12)
N1 0.0243(14) 0.0201(12) 0.0258(13) 0.0003(10) 0.0003(11) -0.0008(10)
N2 0.0288(15) 0.0231(14) 0.0306(14) -0.0007(11) -0.0055(12) -0.0003(11)
C1 0.0284(17) 0.0287(17) 0.0232(15) 0.0040(13) 0.0013(13) 0.0008(13)
C2 0.0272(17) 0.0289(17) 0.0227(14) -0.0027(13) -0.0001(13) 0.0026(14)
C3 0.0224(15) 0.0216(15) 0.0270(15) -0.0031(12) -0.0017(12) -0.0001(12)
C4 0.0199(15) 0.0216(15) 0.0228(14) -0.0006(11) 0.0000(11) 0.0048(11)
C5 0.0267(17) 0.0206(15) 0.0294(16) 0.0029(13) 0.0020(13) -0.0013(12)
C6 0.0281(18) 0.0309(17) 0.0249(15) 0.0051(13) 0.0032(13) 0.0024(14)
C7 0.0293(18) 0.0312(18) 0.0231(15) -0.0039(13) -0.0006(13) 0.0046(14)
C8 0.0271(17) 0.0233(16) 0.0269(15) -0.0025(13) -0.0037(13) 0.0019(13)
C9 0.0224(15) 0.0212(14) 0.0223(14) 0.0020(12) 0.0003(11) 0.0032(12)

loop_
_atom_type_symbol
_atom_type_description
_atom_type_scat_dispersion_real
_atom_type_scat_dispersion_imag
_atom_type_scat_source
C C 0.0033 0.0016 'International Tables Vol C Tables 4.2.6.8 and 6.1.1.4'
H H 0.0000 0.0000 'International Tables Vol C Tables 4.2.6.8 and 6.1.1.4'
N N 0.0061 0.0033 'International Tables Vol C Tables 4.2.6.8 and 6.1.1.4'
O O 0.0106 0.0060 'International Tables Vol C Tables 4.2.6.8 and 6.1.1.4'

loop_
_geom_angle_atom_site_label_1
_geom_angle_atom_site_label_2
_geom_angle_atom_site_label_3
_geom_angle
_geom_angle_site_symmetry_1
_geom_angle_site_symmetry_3
_geom_angle_publ_flag
O1 N1 C1 120.2(3) . . ?
O1 N1 C9 119.8(3) . . ?
C1 N1 C9 120.1(3) . . ?
O3 N2 O2 122.7(3) . . ?
O3 N2 C3 119.8(3) . . ?
O2 N2 C3 117.5(3) . . ?
N1 C1 C2 121.1(3) . . ?
N1 C1 H1 119.5 . . ?
C2 C1 H1 119.5 . . ?
C3 C2 C1 120.8(3) . . ?
C3 C2 H2 119.6 . . ?
C1 C2 H2 119.6 . . ?
C2 C3 C4 121.2(3) . . ?
C2 C3 N2 116.3(3) . . ?
C4 C3 N2 122.4(3) . . ?
C5 C4 C9 116.5(3) . . ?
C5 C4 C3 126.9(3) . . ?
C9 C4 C3 116.5(3) . . ?
C6 C5 C4 120.7(3) . . ?
C6 C5 H5 119.7 . . ?
C4 C5 H5 119.7 . . ?
C5 C6 C7 121.3(3) . . ?
C5 C6 H6 119.3 . . ?
C7 C6 H6 119.3 . . ?
C8 C7 C6 120.2(3) . . ?
C8 C7 H7 119.9 . . ?
C6 C7 H7 119.9 . . ?
C7 C8 C9 118.8(3) . . ?
C7 C8 H8 120.6 . . ?
C9 C8 H8 120.6 . . ?
C8 C9 N1 117.3(3) . . ?
C8 C9 C4 122.4(3) . . ?
N1 C9 C4 120.3(3) . . ?

loop_
_geom_bond_atom_site_label_1
_geom_bond_atom_site_label_2
_geom_bond_distance
_geom_bond_site_symmetry_2
_geom_bond_publ_flag
O1 N1 1.293(4) . ?
O2 N2 1.236(4) . ?
O3 N2 1.222(4) . ?
N1 C1 1.342(4) . ?
N1 C9 1.420(4) . ?
N2 C3 1.464(4) . ?
C1 C2 1.385(5) . ?
C1 H1 0.9500 . ?
C2 C3 1.360(5) . ?
C2 H2 0.9500 . ?
C3 C4 1.427(4) . ?
C4 C5 1.419(4) . ?
C4 C9 1.420(4) . ?
C5 C6 1.368(5) . ?
C5 H5 0.9500 . ?
C6 C7 1.408(5) . ?
C6 H6 0.9500 . ?
C7 C8 1.371(5) . ?
C7 H7 0.9500 . ?
C8 C9 1.403(4) . ?
C8 H8 0.9500 . ?

loop_
_cod_related_entry_id
_cod_related_entry_database
_cod_related_entry_code
1 ChemSpider 5740
